data_2013579
loop_
_publ_author_name
'G\"orbitz, Carl Henrik'

_publ_section_title
;
 <small>L</small>-Methionyl-<small>L</small>-alanine: a dipeptide with
 hexagonal symmetry and <i>Z</i>' = 7
;
_journal_issue 10
_journal_name_full 'Acta Crystallographica Section C'
_journal_page_first o589
_journal_page_last o592
_journal_paper_doi 10.1107/S0108270103019280
_journal_volume 59
_journal_year 2003
_chemical_formula_iupac 'C8 H16 N2 O3 S'
_chemical_formula_moiety 'C8 H16 N2 O3 S'
_chemical_formula_sum 'C8 H16 N2 O3 S'
_chemical_formula_weight 220.29
_chemical_name_systematic L-Methionyl-L-alanine
_space_group_IT_number 169
_symmetry_cell_setting hexagonal
_symmetry_space_group_name_Hall 'P 61'
_symmetry_space_group_name_H-M 'P 61'
_atom_sites_solution_hydrogens geom
_atom_sites_solution_primary direct
_atom_sites_solution_secondary difmap
_audit_creation_method SHELXL97
_cell_angle_alpha 90
_cell_angle_beta 90
_cell_angle_gamma 120
_cell_formula_units_Z 42
_cell_length_a 37.6488(15)
_cell_length_b 37.6488(15)
_cell_length_c 9.6613(8)
_cell_measurement_reflns_used 14292
_cell_measurement_temperature 105(2)
_cell_measurement_theta_max 25.07
_cell_measurement_theta_min 1.08
_cell_volume 11859.6(12)
_computing_cell_refinement 'SAINT (Bruker, 1998)'
_computing_data_collection 'SMART (Bruker, 1998)'
_computing_data_reduction SAINT
_computing_molecular_graphics SHELXTL
_computing_publication_material SHELXTL
_computing_structure_refinement SHELXTL
_computing_structure_solution 'SHELXTL (Bruker, 2000)'
_diffrn_ambient_temperature 105(2)
_diffrn_detector_area_resol_mean 8.3
_diffrn_measured_fraction_theta_full 0.996
_diffrn_measured_fraction_theta_max 0.996
_diffrn_measurement_device_type 'Siemens SMART CCD area-detector'
_diffrn_measurement_method 'Sets of exposures each taken over 0.3\% \w rotation'
_diffrn_radiation_monochromator graphite
_diffrn_radiation_source 'fine-focus sealed tube'
_diffrn_radiation_type MoK\a
_diffrn_radiation_wavelength 0.71073
_diffrn_reflns_av_R_equivalents 0.195
_diffrn_reflns_av_sigmaI/netI 0.120
_diffrn_reflns_limit_h_max 44
_diffrn_reflns_limit_h_min -44
_diffrn_reflns_limit_k_max 44
_diffrn_reflns_limit_k_min -40
_diffrn_reflns_limit_l_max 8
_diffrn_reflns_limit_l_min -11
_diffrn_reflns_number 79465
_diffrn_reflns_theta_full 25.07
_diffrn_reflns_theta_max 25.07
_diffrn_reflns_theta_min 1.08
_diffrn_standards_decay_% none
_exptl_absorpt_coefficient_mu 0.273
_exptl_absorpt_correction_T_max 0.960
_exptl_absorpt_correction_T_min 0.789
_exptl_absorpt_correction_type empirical
_exptl_absorpt_process_details '(SADABS; Sheldrick, 1996)'
_exptl_crystal_colour colourless
_exptl_crystal_density_diffrn 1.295
_exptl_crystal_density_meas ?
_exptl_crystal_density_method 'not measured'
_exptl_crystal_description needle
_exptl_crystal_F_000 4956
_exptl_crystal_size_max 0.80
_exptl_crystal_size_mid 0.18
_exptl_crystal_size_min 0.15
_refine_diff_density_max 0.48
_refine_diff_density_min -0.35
_refine_ls_extinction_method none
_refine_ls_goodness_of_fit_ref 1.027
_refine_ls_hydrogen_treatment constr
_refine_ls_matrix_type full
_refine_ls_number_parameters 633
_refine_ls_number_reflns 7460
_refine_ls_number_restraints 93
_refine_ls_restrained_S_all 1.032
_refine_ls_R_factor_all 0.154
_refine_ls_R_factor_gt 0.058
_refine_ls_shift/su_max 0.001
_refine_ls_shift/su_mean 0.000
_refine_ls_structure_factor_coef Fsqd
_refine_ls_weighting_details 'calc w = 1/[\s^2^(Fo^2^)+(0.0446P)^2^+18.1456P] where P=(Fo^2^+2Fc^2^)/3'
_refine_ls_weighting_scheme calc
_refine_ls_wR_factor_gt 0.108
_refine_ls_wR_factor_ref 0.145
_reflns_number_gt 4308
_reflns_number_total 7460
_reflns_threshold_expression I>2\s(I)
_cod_data_source_file fg1702.cif
_cod_data_source_block MA
_cod_depositor_comments
;
The following automatic conversions were performed:

'_exptl_crystal_density_meas' value 'not measured' was changed to '?'
- the value is perceived as not measured.

Automatic conversion script
Id: cif_fix_values 3008 2015-01-20 13:52:24Z robertas 
;
_cod_database_code 2013579
_cod_database_fobs_code 2013579

loop_
_symmetry_equiv_pos_as_xyz
'x, y, z'
'-y, x-y, z+1/3'
'-x+y, -x, z+2/3'
'-x, -y, z+1/2'
'y, -x+y, z+5/6'
'x-y, x, z+1/6'

loop_
_atom_site_label
_atom_site_fract_x
_atom_site_fract_y
_atom_site_fract_z
_atom_site_U_iso_or_equiv
_atom_site_adp_type
_atom_site_calc_flag
_atom_site_refinement_flags
_atom_site_occupancy
_atom_site_disorder_assembly
_atom_site_disorder_group
_atom_site_type_symbol
O1A 0.18323(15) 0.22244(17) 0.7450(6) 0.0369(15) Uani d . 1 B . O
O2A 0.06150(16) 0.2261(2) 0.8514(6) 0.0516(19) Uani d . 1 . . O
O3A 0.10056(14) 0.26074(15) 1.0316(6) 0.0271(13) Uani d . 1 . . O
N1A 0.17569(17) 0.18119(18) 0.5228(7) 0.0267(16) Uiso d . 1 . . N
H1A 0.1698 0.1621 0.4556 0.040 Uiso calc R 1 A 1 H
H2A 0.1885 0.1765 0.5944 0.040 Uiso calc R 1 A 1 H
H3A 0.1924 0.2067 0.4876 0.040 Uiso calc R 1 A 1 H
N2A 0.12328(14) 0.22243(13) 0.7239(5) 0.0261(15) Uiso d . 1 B . N
H4A 0.1000 0.2135 0.6789 0.031 Uiso calc R 1 . . H
C11A 0.13697(14) 0.17837(13) 0.5730(5) 0.025(2) Uiso d PRD 0.285(9) B 1 C
H11A 0.1238 0.1853 0.4959 0.030 Uiso calc PR 0.285(9) B 1 H
C21A 0.10979(14) 0.13439(13) 0.6146(5) 0.052(4) Uiso d PRD 0.285(9) B 1 C
H211 0.1067 0.1165 0.5352 0.062 Uiso calc PR 0.285(9) B 1 H
H212 0.0822 0.1299 0.6380 0.062 Uiso calc PR 0.285(9) B 1 H
C31A 0.1268(7) 0.1221(5) 0.740(3) 0.056(9) Uiso d PD 0.285(9) B 1 C
H311 0.1280 0.1390 0.8200 0.068 Uiso calc PR 0.285(9) B 1 H
H312 0.1553 0.1291 0.7182 0.068 Uiso calc PR 0.285(9) B 1 H
S11A 0.0983(4) 0.0686(3) 0.7905(12) 0.066(3) Uiso d PD 0.285(9) B 1 S
C41A 0.1398(8) 0.0654(9) 0.872(4) 0.077(11) Uiso d PD 0.285(9) B 1 C
H411 0.1298 0.0373 0.9038 0.116 Uiso calc PR 0.285(9) B 1 H
H412 0.1501 0.0843 0.9504 0.116 Uiso calc PR 0.285(9) B 1 H
H413 0.1619 0.0730 0.8044 0.116 Uiso calc PR 0.285(9) B 1 H
C12A 0.13697(14) 0.17837(13) 0.5730(5) 0.025(2) Uiso d PD 0.190(8) . 2 C
H12A 0.1261 0.1878 0.4953 0.030 Uiso calc PR 0.190(8) . 2 H
C22A 0.1024(6) 0.1373(10) 0.619(6) 0.052(4) Uiso d PD 0.190(8) . 2 C
H221 0.0857 0.1221 0.5376 0.062 Uiso calc PR 0.190(8) . 2 H
H222 0.0845 0.1415 0.6839 0.062 Uiso calc PR 0.190(8) . 2 H
C32A 0.1189(10) 0.1118(9) 0.691(5) 0.056(9) Uiso d PD 0.190(8) . 2 C
H321 0.1423 0.1302 0.7503 0.068 Uiso calc PR 0.190(8) . 2 H
H322 0.1295 0.1008 0.6186 0.068 Uiso calc PR 0.190(8) . 2 H
S12A 0.0819(6) 0.0696(4) 0.7947(17) 0.066(3) Uiso d PD 0.190(8) . 2 S
C42A 0.0836(16) 0.0282(9) 0.708(5) 0.077(11) Uiso d PD 0.190(8) . 2 C
H421 0.1109 0.0383 0.6680 0.116 Uiso calc PR 0.190(8) . 2 H
H422 0.0630 0.0175 0.6341 0.116 Uiso calc PR 0.190(8) . 2 H
H423 0.0778 0.0063 0.7745 0.116 Uiso calc PR 0.190(8) . 2 H
C13A 0.13697(14) 0.17837(13) 0.5730(5) 0.025(2) Uiso d PD 0.229(7) . 3 C
H13A 0.1252 0.1869 0.4954 0.030 Uiso calc PR 0.229(7) . 3 H
C23A 0.1060(12) 0.1339(7) 0.609(4) 0.052(4) Uiso d PD 0.229(7) . 3 C
H231 0.0858 0.1331 0.6766 0.062 Uiso calc PR 0.229(7) . 3 H
H232 0.1204 0.1207 0.6527 0.062 Uiso calc PR 0.229(7) . 3 H
C33A 0.0834(7) 0.1099(7) 0.476(3) 0.032(8) Uiso d PD 0.229(7) . 3 C
H331 0.0993 0.0979 0.4354 0.038 Uiso calc PR 0.229(7) . 3 H
H332 0.0841 0.1299 0.4076 0.038 Uiso calc PR 0.229(7) . 3 H
S13A 0.0317(3) 0.0700(4) 0.4937(13) 0.054(3) Uiso d PD 0.229(7) . 3 S
C43A 0.0234(13) 0.0414(12) 0.338(4) 0.087(16) Uiso d PD 0.229(7) . 3 C
H431 -0.0056 0.0201 0.3321 0.130 Uiso calc PR 0.229(7) . 3 H
H432 0.0404 0.0285 0.3392 0.130 Uiso calc PR 0.229(7) . 3 H
H433 0.0307 0.0598 0.2586 0.130 Uiso calc PR 0.229(7) . 3 H
C14A 0.13697(14) 0.17837(13) 0.5730(5) 0.025(2) Uiso d PD 0.142(6) . 4 C
H14A 0.1208 0.1820 0.4977 0.030 Uiso calc PR 0.142(6) . 4 H
C24A 0.1124(18) 0.1377(8) 0.652(3) 0.052(4) Uiso d PD 0.142(6) . 4 C
H241 0.0925 0.1399 0.7132 0.062 Uiso calc PR 0.142(6) . 4 H
H242 0.1316 0.1340 0.7126 0.062 Uiso calc PR 0.142(6) . 4 H
C34A 0.0888(13) 0.0989(7) 0.561(5) 0.032(8) Uiso d PD 0.142(6) . 4 C
H341 0.0717 0.0757 0.6238 0.038 Uiso calc PR 0.142(6) . 4 H
H342 0.1093 0.0931 0.5189 0.038 Uiso calc PR 0.142(6) . 4 H
S14A 0.0563(7) 0.0988(6) 0.425(2) 0.054(3) Uiso d PD 0.142(6) . 4 S
C44A 0.048(3) 0.0548(19) 0.328(7) 0.087(16) Uiso d PD 0.142(6) . 4 C
H441 0.0267 0.0489 0.2566 0.130 Uiso calc PR 0.142(6) . 4 H
H442 0.0379 0.0311 0.3894 0.130 Uiso calc PR 0.142(6) . 4 H
H443 0.0732 0.0602 0.2830 0.130 Uiso calc PR 0.142(6) . 4 H
C15A 0.13697(14) 0.17837(13) 0.5730(5) 0.025(2) Uiso d PD 0.101(5) . 5 C
H15A 0.1228 0.1843 0.4964 0.030 Uiso calc PR 0.101(5) . 5 H
C25A 0.109(3) 0.1356(7) 0.634(4) 0.052(4) Uiso d PD 0.101(5) . 5 C
H251 0.0818 0.1328 0.6527 0.062 Uiso calc PR 0.101(5) . 5 H
H252 0.1206 0.1337 0.7236 0.062 Uiso calc PR 0.101(5) . 5 H
C35A 0.103(2) 0.0992(9) 0.543(5) 0.032(8) Uiso d PD 0.101(5) . 5 C
H351 0.0854 0.0737 0.5956 0.038 Uiso calc PR 0.101(5) . 5 H
H352 0.1297 0.1014 0.5301 0.038 Uiso calc PR 0.101(5) . 5 H
S15A 0.0800(8) 0.0926(8) 0.375(3) 0.054(3) Uiso d PD 0.101(5) . 5 S
C45A 0.081(6) 0.049(4) 0.310(10) 0.087(16) Uiso d PD 0.101(5) . 5 C
H451 0.0679 0.0413 0.2190 0.130 Uiso calc PR 0.101(5) . 5 H
H452 0.0660 0.0256 0.3742 0.130 Uiso calc PR 0.101(5) . 5 H
H453 0.1095 0.0548 0.3026 0.130 Uiso calc PR 0.101(5) . 5 H
C16A 0.13697(14) 0.17837(13) 0.5730(5) 0.025(2) Uiso d PD 0.051(5) B 6 C
H16A 0.1220 0.1834 0.4968 0.030 Uiso calc PR 0.051(5) B 6 H
C26A 0.109(5) 0.1387(17) 0.652(7) 0.052(4) Uiso d PD 0.051(5) B 6 C
H261 0.0822 0.1375 0.6692 0.062 Uiso calc PR 0.051(5) B 6 H
H262 0.1213 0.1398 0.7432 0.062 Uiso calc PR 0.051(5) B 6 H
C36A 0.100(2) 0.0990(8) 0.58(2) 0.032(8) Uiso d PD 0.051(5) B 6 C
H361 0.1178 0.0894 0.6210 0.038 Uiso calc PR 0.051(5) B 6 H
H362 0.1099 0.1064 0.4804 0.038 Uiso calc PR 0.051(5) B 6 H
S16A 0.0490(15) 0.0564(14) 0.572(6) 0.054(3) Uiso d PD 0.051(5) B 6 S
C5A 0.1498(2) 0.2104(2) 0.6874(9) 0.0259(19) Uiso d . 1 . . C
C6A 0.1336(2) 0.2509(2) 0.8409(8) 0.0259(19) Uiso d . 1 . . C
H61A 0.1496 0.2447 0.9094 0.031 Uiso calc R 1 B . H
C7A 0.1607(2) 0.2958(2) 0.7940(9) 0.034(2) Uiso d . 1 B . C
H71A 0.1851 0.2988 0.7466 0.051 Uiso calc R 1 . . H
H72A 0.1692 0.3139 0.8751 0.051 Uiso calc R 1 . . H
H73A 0.1452 0.3032 0.7306 0.051 Uiso calc R 1 . . H
C8A 0.0947(2) 0.2451(2) 0.9135(9) 0.0265(19) Uiso d . 1 B . C
O1B 0.20914(19) 0.2428(2) 1.0720(7) 0.0514(18) Uani d . 1 . . O
O2B 0.2107(2) 0.11874(19) 1.1726(7) 0.062(2) Uani d . 1 . . O
O3B 0.18084(17) 0.12809(16) 1.3539(6) 0.0349(14) Uani d . 1 . . O
N1B 0.25303(18) 0.28194(18) 0.8571(7) 0.0280(16) Uiso d . 1 D . N
H1B 0.2730 0.2973 0.7947 0.042 Uiso d R 1 . . H
H2B 0.2539 0.2982 0.9283 0.042 Uiso d R 1 . . H
H3B 0.2281 0.2706 0.8152 0.042 Uiso d R 1 . . H
C1B 0.25972(18) 0.2490(2) 0.9113(8) 0.0221(18) Uiso d D 1 . . C
H11B 0.2581 0.2306 0.8340 0.027 Uiso calc R 1 C 1 H
C2B 0.3007(2) 0.2661(2) 0.9851(8) 0.035(2) Uiso d D 1 D . C
H21B 0.3052 0.2431 1.0097 0.042 Uiso calc R 1 . . H
H22B 0.2995 0.2793 1.0723 0.042 Uiso calc R 1 . . H
C3B 0.3373(2) 0.2975(2) 0.8990(9) 0.043(2) Uiso d D 1 . . C
H31B 0.3626 0.3056 0.9524 0.051 Uiso calc R 1 D . H
H32B 0.3347 0.3223 0.8882 0.051 Uiso calc R 1 . . H
S1B 0.34361(7) 0.28148(8) 0.7287(3) 0.0584(8) Uani d D 1 D . S
C4B 0.3612(3) 0.2467(3) 0.7781(14) 0.087(4) Uani d D 1 . . C
H41B 0.3657 0.2346 0.6949 0.130 Uiso calc R 1 D . H
H42B 0.3405 0.2249 0.8366 0.130 Uiso calc R 1 . . H
H43B 0.3870 0.2617 0.8296 0.130 Uiso calc R 1 . . H
C5B 0.2256(2) 0.2252(2) 1.0137(9) 0.032(2) Uiso d PD 0.609(18) D 1 C
N2B 0.21559(18) 0.18678(18) 1.0442(7) 0.0292(16) Uiso d PD 0.609(18) D 1 N
H4B 0.2250 0.1732 0.9970 0.035 Uiso calc PR 0.609(18) D 1 H
C6B 0.1871(4) 0.1685(4) 1.1650(14) 0.025(4) Uiso d PD 0.609(18) D 1 C
H61B 0.1921 0.1900 1.2351 0.030 Uiso calc PR 0.609(18) D 1 H
C7B 0.1423(4) 0.1484(4) 1.1077(16) 0.046(5) Uiso d PD 0.609(18) D 1 C
H71B 0.1376 0.1696 1.0679 0.069 Uiso calc PR 0.609(18) D 1 H
H72B 0.1228 0.1345 1.1833 0.069 Uiso calc PR 0.609(18) D 1 H
H73B 0.1384 0.1283 1.0361 0.069 Uiso calc PR 0.609(18) D 1 H
C8B 0.1928(2) 0.1343(2) 1.2299(9) 0.031(2) Uiso d PD 0.609(18) D 1 C
C52B 0.2256(2) 0.2252(2) 1.0137(9) 0.032(2) Uiso d PD 0.391(18) D 2 C
N22B 0.21559(18) 0.18678(18) 1.0442(7) 0.0292(16) Uiso d PD 0.391(18) D 2 N
H44B 0.2330 0.1792 1.0155 0.035 Uiso calc PR 0.391(18) D 2 H
C62B 0.1795(4) 0.1553(5) 1.119(2) 0.039(7) Uiso d PD 0.391(18) D 2 C
H62B 0.1640 0.1675 1.1628 0.047 Uiso calc PR 0.391(18) D 2 H
C72B 0.1513(7) 0.1200(6) 1.016(2) 0.093(13) Uiso d PD 0.391(18) D 2 C
H74B 0.1419 0.1312 0.9421 0.139 Uiso calc PR 0.391(18) D 2 H
H75B 0.1275 0.0987 1.0660 0.139 Uiso calc PR 0.391(18) D 2 H
H76B 0.1669 0.1081 0.9753 0.139 Uiso calc PR 0.391(18) D 2 H
C82B 0.1928(2) 0.1343(2) 1.2299(9) 0.031(2) Uiso d PD 0.391(18) D 2 C
S1C 0.11237(7) 0.33742(7) 0.4718(3) 0.0447(7) Uani d . 1 . . S
O1C 0.20555(16) 0.25792(15) 0.4151(6) 0.0371(15) Uani d . 1 . . O
O2C 0.31654(18) 0.39087(16) 0.5201(6) 0.0431(16) Uani d . 1 . . O
O3C 0.30297(16) 0.34630(15) 0.6904(6) 0.0318(14) Uani d . 1 . . O
N1C 0.15996(17) 0.26467(17) 0.2057(6) 0.0232(15) Uiso d . 1 . . N
H1C 0.1453 0.2715 0.1473 0.035 Uiso d R 1 . . H
H2C 0.1426 0.2451 0.2660 0.035 Uiso d R 1 . . H
H3C 0.1737 0.2548 0.1558 0.035 Uiso d R 1 . . H
N2C 0.25790(17) 0.32187(18) 0.3684(7) 0.0245(16) Uiso d . 1 . . N
H4C 0.2655 0.3439 0.3176 0.029 Uiso calc R 1 . . H
C1C 0.1901(2) 0.3019(2) 0.2845(8) 0.0264(19) Uiso d . 1 . . C
H11C 0.2057 0.3254 0.2198 0.032 Uiso calc R 1 . . H
C2C 0.1681(2) 0.3134(2) 0.3947(9) 0.031(2) Uiso d . 1 . . C
H21C 0.1530 0.2898 0.4577 0.037 Uiso calc R 1 . . H
H22C 0.1890 0.3365 0.4504 0.037 Uiso calc R 1 . . H
C3C 0.1382(2) 0.3256(3) 0.3373(9) 0.037(2) Uiso d . 1 . . C
H31C 0.1175 0.3030 0.2798 0.044 Uiso calc R 1 . . H
H32C 0.1533 0.3499 0.2769 0.044 Uiso calc R 1 . . H
C4C 0.0750(3) 0.2869(3) 0.5347(10) 0.048(3) Uani d . 1 . . C
H41C 0.0591 0.2896 0.6100 0.072 Uiso calc R 1 . . H
H42C 0.0892 0.2728 0.5689 0.072 Uiso calc R 1 . . H
H43C 0.0565 0.2709 0.4590 0.072 Uiso calc R 1 . . H
C5C 0.2192(2) 0.2916(2) 0.3601(8) 0.0236(19) Uiso d . 1 . . C
C6C 0.2888(2) 0.3204(2) 0.4581(8) 0.0240(18) Uiso d . 1 . . C
H61C 0.2759 0.2934 0.5071 0.029 Uiso calc R 1 . . H
C7C 0.3241(2) 0.3246(2) 0.3712(9) 0.036(2) Uiso d . 1 . . C
H71C 0.3139 0.3020 0.3046 0.053 Uiso calc R 1 . . H
H72C 0.3446 0.3238 0.4314 0.053 Uiso calc R 1 . . H
H73C 0.3366 0.3507 0.3213 0.053 Uiso calc R 1 . . H
C8C 0.3032(2) 0.3548(2) 0.5656(10) 0.0273(19) Uiso d . 1 . . C
S1D 0.55988(7) 0.65229(7) -0.0389(3) 0.0414(6) Uani d . 1 . . S
O1D 0.39930(14) 0.51352(14) 0.2271(5) 0.0233(12) Uani d . 1 . . O
O2D 0.51081(15) 0.49066(16) 0.3427(6) 0.0301(14) Uani d . 1 . . O
O3D 0.47308(14) 0.47098(15) 0.5357(5) 0.0251(13) Uani d . 1 . . O
N1D 0.41305(16) 0.55734(17) 0.0054(6) 0.0194(14) Uiso d . 1 . . N
H1D 0.4211 0.5752 -0.0669 0.029 Uiso calc R 1 . . H
H2D 0.4061 0.5679 0.0784 0.029 Uiso calc R 1 . . H
H3D 0.3910 0.5330 -0.0202 0.029 Uiso calc R 1 . . H
N2D 0.45478(17) 0.50522(16) 0.2125(6) 0.0198(14) Uiso d . 1 . . N
H4D 0.4776 0.5113 0.1682 0.024 Uiso calc R 1 . . H
C1D 0.4474(2) 0.5506(2) 0.0464(8) 0.0173(17) Uiso d . 1 . . C
H11D 0.4520 0.5359 -0.0313 0.021 Uiso calc R 1 . . H
C2D 0.4879(2) 0.5908(2) 0.0717(8) 0.0244(19) Uiso d . 1 . . C
H21D 0.4825 0.6098 0.1262 0.029 Uiso calc R 1 . . H
H22D 0.5067 0.5849 0.1260 0.029 Uiso calc R 1 . . H
C3D 0.5085(2) 0.6112(2) -0.0659(8) 0.0265(19) Uiso d . 1 . . C
H31D 0.4923 0.6220 -0.1117 0.032 Uiso calc R 1 . . H
H32D 0.5090 0.5905 -0.1278 0.032 Uiso calc R 1 . . H
C4D 0.5736(3) 0.6661(3) -0.2178(10) 0.046(3) Uani d . 1 . . C
H41D 0.6019 0.6890 -0.2233 0.069 Uiso calc R 1 . . H
H42D 0.5550 0.6742 -0.2591 0.069 Uiso calc R 1 . . H
H43D 0.5714 0.6424 -0.2682 0.069 Uiso calc R 1 . . H
C5D 0.4322(2) 0.5217(2) 0.1710(8) 0.0164(17) Uiso d . 1 . . C
C6D 0.4420(2) 0.4773(2) 0.3301(8) 0.0212(18) Uiso d . 1 . . C
H61D 0.4263 0.4851 0.3949 0.025 Uiso calc R 1 . . H
C7D 0.4138(2) 0.4328(2) 0.2851(9) 0.029(2) Uiso d . 1 . . C
H71D 0.3902 0.4307 0.2346 0.043 Uiso calc R 1 . . H
H72D 0.4041 0.4151 0.3670 0.043 Uiso calc R 1 . . H
H73D 0.4289 0.4241 0.2248 0.043 Uiso calc R 1 . . H
C8D 0.4791(2) 0.4807(2) 0.4093(9) 0.0239(19) Uiso d . 1 . . C
S1E 0.44667(7) 0.37542(7) -0.0899(3) 0.0418(6) Uani d . 1 . . S
O1E 0.37015(15) 0.47775(15) -0.0811(6) 0.0305(14) Uani d . 1 . . O
O2E 0.25479(19) 0.34443(16) 0.0128(6) 0.0489(17) Uani d . 1 . . O
O3E 0.27593(15) 0.38887(15) 0.1882(6) 0.0285(13) Uani d . 1 . . O
N1E 0.41613(17) 0.47283(17) -0.2927(7) 0.0233(15) Uiso d . 1 . . N
H1E 0.4301 0.4668 -0.3565 0.035 Uiso d R 1 . . H
H2E 0.4338 0.4894 -0.2264 0.035 Uiso d R 1 . . H
H3E 0.4042 0.4859 -0.3349 0.035 Uiso d R 1 . . H
N2E 0.31676(17) 0.41394(17) -0.1332(7) 0.0215(15) Uiso d . 1 . . N
H4E 0.3088 0.3921 -0.1856 0.026 Uiso calc R 1 . . H
C1E 0.3838(2) 0.4342(2) -0.2276(8) 0.0228(18) Uiso d . 1 . . C
H11E 0.3674 0.4138 -0.3009 0.027 Uiso calc R 1 . . H
C2E 0.4024(2) 0.4161(2) -0.1295(8) 0.0275(19) Uiso d . 1 . . C
H21E 0.4203 0.4374 -0.0621 0.033 Uiso calc R 1 . . H
H22E 0.3800 0.3934 -0.0770 0.033 Uiso calc R 1 . . H
C3E 0.4274(2) 0.4001(2) -0.2015(9) 0.031(2) Uiso d . 1 . . C
H31E 0.4509 0.4234 -0.2485 0.037 Uiso calc R 1 . . H
H32E 0.4101 0.3804 -0.2738 0.037 Uiso calc R 1 . . H
C4E 0.4879(2) 0.4189(2) -0.0025(11) 0.045(3) Uani d . 1 . . C
H41E 0.5010 0.4093 0.0636 0.068 Uiso calc R 1 . . H
H42E 0.4769 0.4340 0.0471 0.068 Uiso calc R 1 . . H
H43E 0.5082 0.4370 -0.0707 0.068 Uiso calc R 1 . . H
C5E 0.3560(2) 0.4443(2) -0.1410(8) 0.0215(18) Uiso d . 1 . . C
C6E 0.2870(2) 0.4155(2) -0.0431(8) 0.0232(18) Uiso d . 1 . . C
H61E 0.3005 0.4420 0.0088 0.028 Uiso calc R 1 . . H
C7E 0.2512(2) 0.4126(2) -0.1276(9) 0.037(2) Uiso d . 1 . . C
H71E 0.2615 0.4359 -0.1915 0.056 Uiso calc R 1 . . H
H72E 0.2311 0.4132 -0.0649 0.056 Uiso calc R 1 . . H
H73E 0.2382 0.3870 -0.1803 0.056 Uiso calc R 1 . . H
C8E 0.2716(2) 0.3797(2) 0.0612(9) 0.0259(19) Uiso d . 1 . . C
S1F 0.22974(6) 0.44203(7) 0.2393(3) 0.0391(6) Uani d . 1 . . S
O1F 0.36847(15) 0.49991(15) 0.5758(6) 0.0285(13) Uani d . 1 . . O
O2F 0.36876(15) 0.59318(15) 0.6888(5) 0.0263(13) Uani d . 1 . . O
O3F 0.42758(15) 0.60012(15) 0.7674(5) 0.0296(14) Uani d . 1 . . O
N1F 0.32798(17) 0.45291(17) 0.3430(6) 0.0214(15) Uiso d . 1 . . N
H1F 0.3085 0.4374 0.2793 0.032 Uiso calc R 1 . . H
H2F 0.3266 0.4369 0.4156 0.032 Uiso calc R 1 . . H
H3F 0.3533 0.4642 0.3034 0.032 Uiso calc R 1 . . H
N2F 0.37579(16) 0.55468(16) 0.4544(6) 0.0181(14) Uiso d . 1 . . N
H4F 0.3659 0.5639 0.3901 0.022 Uiso calc R 1 . . H
C1F 0.3206(2) 0.4865(2) 0.3935(8) 0.0185(17) Uiso d . 1 . . C
H11F 0.3188 0.5020 0.3124 0.022 Uiso calc R 1 . . H
C2F 0.2815(2) 0.4692(2) 0.4766(8) 0.028(2) Uiso d . 1 . . C
H21F 0.2755 0.4916 0.4939 0.034 Uiso calc R 1 . . H
H22F 0.2865 0.4603 0.5676 0.034 Uiso calc R 1 . . H
C3F 0.2435(2) 0.4331(2) 0.4124(9) 0.029(2) Uiso d . 1 . . C
H31F 0.2199 0.4256 0.4748 0.034 Uiso calc R 1 . . H
H32F 0.2479 0.4093 0.4078 0.034 Uiso calc R 1 . . H
C4F 0.2128(3) 0.4784(3) 0.2804(12) 0.056(3) Uani d . 1 . . C
H41F 0.2046 0.4865 0.1952 0.084 Uiso calc R 1 . . H
H42F 0.2353 0.5027 0.3246 0.084 Uiso calc R 1 . . H
H43F 0.1893 0.4655 0.3437 0.084 Uiso calc R 1 . . H
C5F 0.3575(2) 0.5149(2) 0.4810(8) 0.0238(19) Uiso d . 1 . . C
C6F 0.4126(2) 0.5834(2) 0.5327(8) 0.0233(18) Uiso d . 1 . . C
H61F 0.4302 0.5707 0.5455 0.028 Uiso calc R 1 . . H
C7F 0.4369(2) 0.6232(2) 0.4517(9) 0.034(2) Uiso d . 1 . . C
H71F 0.4444 0.6173 0.3610 0.051 Uiso calc R 1 . . H
H72F 0.4618 0.6419 0.5030 0.051 Uiso calc R 1 . . H
H73F 0.4200 0.6361 0.4390 0.051 Uiso calc R 1 . . H
C8F 0.4016(2) 0.5927(2) 0.6747(8) 0.0215(18) Uiso d . 1 . . C
S1G 0.48922(7) 0.69230(6) 1.1627(3) 0.0366(6) Uani d . 1 . . S
O1G 0.34698(14) 0.65748(15) 1.0745(6) 0.0250(12) Uani d . 1 . . O
O2G 0.36663(15) 0.58233(15) 1.1957(5) 0.0272(13) Uani d . 1 . . O
O3G 0.30482(16) 0.56694(15) 1.2755(5) 0.0303(14) Uani d . 1 . . O
N1G 0.38671(17) 0.70903(17) 0.8385(7) 0.0225(15) Uiso d . 1 . . N
H1G 0.4042 0.7231 0.7680 0.034 Uiso calc R 1 . . H
H2G 0.3899 0.7267 0.9078 0.034 Uiso calc R 1 . . H
H3G 0.3604 0.6966 0.8070 0.034 Uiso calc R 1 . . H
N2G 0.34686(16) 0.60675(16) 0.9478(6) 0.0172(14) Uiso d . 1 . . N
H4G 0.3573 0.6006 0.8763 0.021 Uiso calc R 1 . . H
C1G 0.3961(2) 0.6773(2) 0.8922(8) 0.0190(17) Uiso d . 1 . . C
H11G 0.4012 0.6634 0.8131 0.023 Uiso calc R 1 . . H
C2G 0.4341(2) 0.6986(2) 0.9830(8) 0.0258(19) Uiso d . 1 . . C
H21G 0.4284 0.7120 1.0614 0.031 Uiso calc R 1 . . H
H22G 0.4568 0.7204 0.9283 0.031 Uiso calc R 1 . . H
C3G 0.4478(2) 0.6695(2) 1.0402(9) 0.032(2) Uiso d . 1 . . C
H31G 0.4564 0.6586 0.9618 0.038 Uiso calc R 1 . . H
H32G 0.4240 0.6461 1.0852 0.038 Uiso calc R 1 . . H
C4G 0.5302(3) 0.7288(3) 1.0552(13) 0.059(3) Uani d . 1 . . C
H41G 0.5552 0.7437 1.1107 0.089 Uiso calc R 1 . . H
H42G 0.5227 0.7483 1.0168 0.089 Uiso calc R 1 . . H
H43G 0.5350 0.7144 0.9795 0.089 Uiso calc R 1 . . H
C5G 0.3600(2) 0.6458(2) 0.9777(8) 0.0194(17) Uiso d . 1 . . C
C6G 0.3152(2) 0.5736(2) 1.0320(7) 0.0185(17) Uiso d . 1 . . C
H61G 0.2902 0.5764 1.0341 0.022 Uiso calc R 1 . . H
C7G 0.3041(2) 0.5319(2) 0.9698(8) 0.0269(19) Uiso d . 1 . . C
H71G 0.2945 0.5303 0.8746 0.040 Uiso calc R 1 . . H
H72G 0.2824 0.5100 1.0252 0.040 Uiso calc R 1 . . H
H73G 0.3284 0.5287 0.9699 0.040 Uiso calc R 1 . . H
C8G 0.3302(2) 0.5750(2) 1.1805(8) 0.0208(18) Uiso d . 1 . . C

loop_
_atom_site_aniso_label
_atom_site_aniso_U_11
_atom_site_aniso_U_22
_atom_site_aniso_U_33
_atom_site_aniso_U_12
_atom_site_aniso_U_13
_atom_site_aniso_U_23
O1A 0.030(3) 0.053(4) 0.036(4) 0.027(3) -0.013(3) -0.018(3)
O2A 0.020(3) 0.091(5) 0.039(4) 0.024(3) -0.010(3) -0.027(4)
O3A 0.024(3) 0.037(3) 0.025(3) 0.019(3) -0.003(3) -0.007(3)
O1B 0.071(5) 0.081(5) 0.037(4) 0.063(4) 0.008(4) -0.008(4)
O2B 0.081(5) 0.050(4) 0.072(5) 0.044(4) 0.043(4) 0.016(4)
O3B 0.054(4) 0.033(3) 0.025(3) 0.028(3) 0.006(3) 0.005(3)
S1B 0.0396(14) 0.0586(17) 0.070(2) 0.0191(13) 0.0136(15) 0.0148(16)
C4B 0.066(8) 0.078(8) 0.125(12) 0.042(7) 0.026(8) 0.006(9)
S1C 0.0449(14) 0.0439(14) 0.0554(17) 0.0298(12) 0.0001(13) -0.0101(13)
O1C 0.029(3) 0.028(3) 0.046(4) 0.008(3) -0.010(3) 0.006(3)
O2C 0.064(4) 0.029(3) 0.031(4) 0.019(3) -0.023(3) -0.009(3)
O3C 0.045(3) 0.026(3) 0.023(3) 0.016(3) -0.002(3) 0.002(3)
C4C 0.034(5) 0.068(7) 0.044(6) 0.027(5) 0.004(5) -0.004(6)
S1D 0.0281(12) 0.0357(13) 0.0466(15) 0.0057(11) 0.0023(12) -0.0006(12)
O1D 0.019(3) 0.028(3) 0.024(3) 0.013(2) 0.007(3) 0.003(3)
O2D 0.022(3) 0.049(4) 0.028(3) 0.024(3) 0.006(3) 0.014(3)
O3D 0.025(3) 0.033(3) 0.022(3) 0.018(3) 0.000(3) 0.005(3)
C4D 0.036(5) 0.040(5) 0.056(7) 0.014(4) 0.013(5) 0.013(5)
S1E 0.0378(13) 0.0390(13) 0.0541(16) 0.0233(11) 0.0053(13) 0.0156(13)
O1E 0.028(3) 0.028(3) 0.033(3) 0.012(3) 0.005(3) -0.009(3)
O2E 0.073(4) 0.022(3) 0.037(4) 0.013(3) 0.012(4) -0.003(3)
O3E 0.033(3) 0.022(3) 0.026(3) 0.010(3) -0.005(3) -0.003(3)
C4E 0.029(5) 0.042(5) 0.064(7) 0.017(4) 0.013(5) 0.024(5)
S1F 0.0295(12) 0.0375(13) 0.0462(16) 0.0138(10) -0.0087(12) -0.0020(12)
O1F 0.032(3) 0.029(3) 0.026(3) 0.016(3) -0.009(3) 0.002(3)
O2F 0.029(3) 0.039(3) 0.020(3) 0.023(3) 0.000(3) -0.002(3)
O3F 0.031(3) 0.029(3) 0.021(3) 0.009(3) -0.012(3) -0.002(3)
C4F 0.038(5) 0.054(6) 0.081(9) 0.027(5) -0.009(6) 0.000(6)
S1G 0.0356(13) 0.0321(12) 0.0436(15) 0.0181(11) -0.0097(12) -0.0013(11)
O1G 0.025(3) 0.031(3) 0.022(3) 0.016(2) -0.002(3) -0.008(3)
O2G 0.029(3) 0.028(3) 0.028(3) 0.016(3) -0.005(3) 0.000(3)
O3G 0.033(3) 0.032(3) 0.022(3) 0.014(3) 0.004(3) -0.003(3)
C4G 0.033(5) 0.035(5) 0.099(9) 0.008(4) -0.002(6) 0.022(6)

loop_
_atom_type_symbol
_atom_type_description
_atom_type_scat_dispersion_real
_atom_type_scat_dispersion_imag
_atom_type_scat_source
C C 0.0033 0.0016 'International Tables Vol C Tables 4.2.6.8 and 6.1.1.4'
H H 0.0000 0.0000 'International Tables Vol C Tables 4.2.6.8 and 6.1.1.4'
N N 0.0061 0.0033 'International Tables Vol C Tables 4.2.6.8 and 6.1.1.4'
O O 0.0106 0.0060 'International Tables Vol C Tables 4.2.6.8 and 6.1.1.4'
S S 0.1246 0.1234 'International Tables Vol C Tables 4.2.6.8 and 6.1.1.4'

loop_
_geom_angle_atom_site_label_1
_geom_angle_atom_site_label_2
_geom_angle_atom_site_label_3
_geom_angle
C5A N2A C6A 118.8(6)
N1A C11A C21A 105.6(3)
N1A C11A C5A 105.6(5)
C21A C11A C5A 116.7(3)
C11A C21A C31A 112.5(6)
C21A C31A S11A 116.1(10)
C41A S11A C31A 98.0(9)
C22A C32A S12A 115.1(12)
C42A S12A C32A 99.0(10)
C23A C33A S13A 117.2(17)
C33A S13A C43A 102.4(15)
C24A C34A S14A 119(2)
C44A S14A C34A 101.4(17)
C25A C35A S15A 120(2)
C45A S15A C35A 102.5(18)
C26A C36A S16A 119(2)
O1A C5A N2A 123.6(7)
O1A C5A C11A 118.5(6)
N2A C5A C11A 117.8(6)
N2A C6A C8A 111.2(6)
N2A C6A C7A 111.3(6)
C8A C6A C7A 110.7(6)
O2A C8A O3A 126.9(8)
O2A C8A C6A 118.3(8)
O3A C8A C6A 114.7(7)
N1B C1B C5B 106.1(6)
N1B C1B C2B 111.9(6)
C5B C1B C2B 109.1(6)
C1B C2B C3B 113.7(6)
C2B C3B S1B 117.0(5)
C4B S1B C3B 99.2(5)
O1B C5B N2B 122.1(8)
O1B C5B C1B 119.0(7)
N2B C5B C1B 118.8(7)
C5B N2B C6B 114.8(7)
N2B C6B C8B 109.4(7)
N2B C6B C7B 107.3(11)
C8B C6B C7B 107.9(10)
O2B C8B O3B 125.1(8)
O2B C8B C6B 123.8(9)
O3B C8B C6B 110.7(8)
C3C S1C C4C 102.3(4)
C1C N1C H1C 109.5
C1C N1C H2C 109.5
H1C N1C H2C 109.5
C1C N1C H3C 109.5
H1C N1C H3C 109.5
H2C N1C H3C 109.5
C5C N2C C6C 123.4(6)
C5C N2C H4C 118.3
C6C N2C H4C 118.3
N1C C1C C5C 108.1(6)
N1C C1C C2C 110.7(6)
C5C C1C C2C 107.4(6)
N1C C1C H11C 110.2
C5C C1C H11C 110.2
C2C C1C H11C 110.2
C3C C2C C1C 114.7(7)
C3C C2C H21C 108.6
C1C C2C H21C 108.6
C3C C2C H22C 108.6
C1C C2C H22C 108.6
H21C C2C H22C 107.6
C2C C3C S1C 112.6(6)
C2C C3C H31C 109.1
S1C C3C H31C 109.1
C2C C3C H32C 109.1
S1C C3C H32C 109.1
H31C C3C H32C 107.8
S1C C4C H41C 109.5
S1C C4C H42C 109.5
H41C C4C H42C 109.5
S1C C4C H43C 109.5
H41C C4C H43C 109.5
H42C C4C H43C 109.5
O1C C5C N2C 124.9(7)
O1C C5C C1C 119.4(7)
N2C C5C C1C 115.6(7)
N2C C6C C7C 109.8(6)
N2C C6C C8C 108.6(6)
C7C C6C C8C 111.6(6)
N2C C6C H61C 108.9
C7C C6C H61C 108.9
C8C C6C H61C 108.9
C6C C7C H71C 109.5
C6C C7C H72C 109.5
H71C C7C H72C 109.5
C6C C7C H73C 109.5
H71C C7C H73C 109.5
H72C C7C H73C 109.5
O3C C8C O2C 123.9(8)
O3C C8C C6C 119.1(7)
O2C C8C C6C 116.9(8)
C3D S1D C4D 98.0(4)
C5D N2D C6D 120.7(6)
N1D C1D C5D 106.4(5)
N1D C1D C2D 113.3(6)
C5D C1D C2D 114.1(6)
C3D C2D C1D 111.0(6)
C2D C3D S1D 111.3(5)
O1D C5D N2D 122.6(7)
O1D C5D C1D 119.5(6)
N2D C5D C1D 117.8(6)
N2D C6D C7D 111.5(6)
N2D C6D C8D 111.7(6)
C7D C6D C8D 109.5(6)
O2D C8D O3D 126.5(7)
O2D C8D C6D 117.6(7)
O3D C8D C6D 115.7(7)
C3E S1E C4E 101.4(4)
C5E N2E C6E 123.0(6)
N1E C1E C2E 111.4(6)
N1E C1E C5E 108.4(6)
C2E C1E C5E 107.2(6)
C3E C2E C1E 114.0(7)
C2E C3E S1E 114.9(6)
O1E C5E N2E 124.7(7)
O1E C5E C1E 120.5(6)
N2E C5E C1E 114.7(6)
N2E C6E C7E 110.4(6)
N2E C6E C8E 108.7(6)
C7E C6E C8E 110.6(6)
O2E C8E O3E 125.8(8)
O2E C8E C6E 117.0(8)
O3E C8E C6E 117.1(7)
C4F S1F C3F 100.1(4)
C5F N2F C6F 119.8(6)
N1F C1F C2F 111.1(6)
N1F C1F C5F 106.5(5)
C2F C1F C5F 111.1(6)
C1F C2F C3F 116.5(7)
C2F C3F S1F 115.7(5)
O1F C5F N2F 123.4(7)
O1F C5F C1F 118.9(6)
N2F C5F C1F 117.6(7)
N2F C6F C8F 111.6(6)
N2F C6F C7F 109.9(6)
C8F C6F C7F 109.5(6)
O3F C8F O2F 125.9(7)
O3F C8F C6F 115.2(6)
O2F C8F C6F 118.9(7)
C3G S1G C4G 101.1(5)
C5G N2G C6G 121.1(6)
N1G C1G C2G 108.3(5)
N1G C1G C5G 109.6(5)
C2G C1G C5G 109.6(6)
C1G C2G C3G 113.4(6)
C2G C3G S1G 114.8(5)
O1G C5G N2G 124.3(7)
O1G C5G C1G 119.5(6)
N2G C5G C1G 116.0(6)
N2G C6G C8G 111.2(6)
N2G C6G C7G 110.1(6)
C8G C6G C7G 108.0(6)
O3G C8G O2G 125.6(7)
O3G C8G C6G 117.2(6)
O2G C8G C6G 117.2(7)

loop_
_geom_bond_atom_site_label_1
_geom_bond_atom_site_label_2
_geom_bond_site_symmetry_2
_geom_bond_distance
_geom_bond_publ_flag
O1A C5A . 1.237(9) ?
O2A C8A . 1.242(9) ?
O3A C8A . 1.252(9) ?
N1A C11A . 1.489(7) ?
N2A C5A . 1.333(8) ?
N2A C6A . 1.471(9) ?
C11A C21A . 1.5019 ?
C11A C5A . 1.525(9) ?
C21A C31A . 1.544(13) ?
C31A S11A . 1.815(12) ?
S11A C41A . 1.803(13) ?
C22A C32A . 1.547(14) ?
C32A S12A . 1.806(12) ?
S12A C42A . 1.796(14) ?
C23A C33A . 1.56(2) ?
C33A S13A . 1.777(18) ?
S13A C43A . 1.78(2) ?
C24A C34A . 1.55(2) ?
C34A S14A . 1.796(19) ?
S14A C44A . 1.79(2) ?
C25A C35A . 1.54(2) ?
C35A S15A . 1.79(2) ?
S15A C45A . 1.78(2) ?
C26A C36A . 1.54(2) ?
C36A S16A . 1.79(2) ?
C6A C8A . 1.537(11) ?
C6A C7A . 1.541(10) ?
O1B C5B . 1.244(9) ?
O2B C8B . 1.221(9) ?
O3B C8B . 1.261(10) ?
N1B C1B . 1.480(9) ?
C1B C5B . 1.510(10) ?
C1B C2B . 1.519(7) ?
C2B C3B . 1.536(10) ?
C3B S1B . 1.808(8) ?
S1B C4B . 1.803(10) ?
C5B N2B . 1.334(9) ?
N2B C6B . 1.500(11) ?
C6B C8B . 1.542(12) ?
C6B C7B . 1.563(18) ?
C62B C72B . 1.57(2) ?
S1C C3C . 1.807(9) ?
S1C C4C . 1.815(9) ?
O1C C5C . 1.226(8) ?
O2C C8C . 1.269(9) ?
O3C C8C . 1.246(10) ?
N1C C1C . 1.497(9) ?
N1C H1C . 0.9100 ?
N1C H2C . 0.9100 ?
N1C H3C . 0.9100 ?
N2C C5C . 1.330(9) ?
N2C C6C . 1.474(9) ?
N2C H4C . 0.8800 ?
C1C C5C . 1.519(10) ?
C1C C2C . 1.538(10) ?
C1C H11C . 1.0000 ?
C2C C3C . 1.517(10) ?
C2C H21C . 0.9900 ?
C2C H22C . 0.9900 ?
C3C H31C . 0.9900 ?
C3C H32C . 0.9900 ?
C4C H41C . 0.9800 ?
C4C H42C . 0.9800 ?
C4C H43C . 0.9800 ?
C6C C7C . 1.511(10) ?
C6C C8C . 1.531(11) ?
C6C H61C . 1.0000 ?
C7C H71C . 0.9800 ?
C7C H72C . 0.9800 ?
C7C H73C . 0.9800 ?
S1D C3D . 1.790(7) ?
S1D C4D . 1.804(10) ?
O1D C5D . 1.240(8) ?
O2D C8D . 1.239(8) ?
O3D C8D . 1.262(9) ?
N1D C1D . 1.488(8) ?
N2D C5D . 1.342(9) ?
N2D C6D . 1.455(9) ?
C1D C5D . 1.529(10) ?
C1D C2D . 1.539(9) ?
C2D C3D . 1.537(11) ?
C6D C7D . 1.533(10) ?
C6D C8D . 1.540(10) ?
S1E C3E . 1.798(8) ?
S1E C4E . 1.806(9) ?
O1E C5E . 1.239(8) ?
O2E C8E . 1.243(9) ?
O3E C8E . 1.263(9) ?
N1E C1E . 1.489(9) ?
N2E C5E . 1.344(9) ?
N2E C6E . 1.442(9) ?
C1E C2E . 1.528(10) ?
C1E C5E . 1.529(10) ?
C2E C3E . 1.514(10) ?
C6E C7E . 1.533(10) ?
C6E C8E . 1.543(10) ?
S1F C4F . 1.820(9) ?
S1F C3F . 1.830(8) ?
O1F C5F . 1.249(9) ?
O2F C8F . 1.254(8) ?
O3F C8F . 1.250(8) ?
N1F C1F . 1.505(8) ?
N2F C5F . 1.324(9) ?
N2F C6F . 1.471(9) ?
C1F C2F . 1.508(10) ?
C1F C5F . 1.517(10) ?
C2F C3F . 1.529(10) ?
C6F C8F . 1.523(11) ?
C6F C7F . 1.525(10) ?
S1G C3G . 1.797(8) ?
S1G C4G . 1.797(10) ?
O1G C5G . 1.235(8) ?
O2G C8G . 1.266(8) ?
O3G C8G . 1.248(9) ?
N1G C1G . 1.497(8) ?
N2G C5G . 1.329(8) ?
N2G C6G . 1.467(9) ?
C1G C2G . 1.522(10) ?
C1G C5G . 1.522(10) ?
C2G C3G . 1.529(10) ?
C6G C8G . 1.532(11) ?
C6G C7G . 1.532(9) ?

loop_
_geom_hbond_atom_site_label_D
_geom_hbond_atom_site_label_H
_geom_hbond_atom_site_label_A
_geom_hbond_site_symmetry_A
_geom_hbond_distance_DH
_geom_hbond_distance_HA
_geom_hbond_distance_DA
_geom_hbond_angle_DHA
_geom_hbond_publ_flag
N1A H1A O3B 1_554 0.91 1.82 2.661(8) 153 y
N1A H2A O2A 5_554 0.91 1.90 2.761(8) 158 y
N1A H3A O1C 1_555 0.91 1.87 2.728(8) 156 y
N2A H4A O3B 6_554 0.88 2.20 3.034(7) 159 y
N1B H1B O3C 1_555 0.91 1.90 2.729(8) 150 y
N1B H2B O2E 1_556 0.91 1.91 2.765(8) 156 y
N1B H3B O1A 1_555 0.91 1.88 2.685(8) 146 y
N2B H4B O3A 5_554 0.88 2.08 2.932(8) 162 y
N1C H1C O3A 1_554 0.91 1.89 2.742(8) 155 y
N1C H2C O2B 6_554 0.91 1.83 2.675(8) 153 y
N1C H3C O1B 1_554 0.91 1.80 2.702(8) 169 y
N2C H4C O3E 1_555 0.88 1.98 2.853(8) 172 y
N1D H1D O3F 1_554 0.91 1.81 2.702(8) 166 y
N1D H2D O2G 1_554 0.91 2.14 2.994(8) 155 y
N1D H3D O1E 1_555 0.91 1.91 2.729(7) 148 y
N2D H4D O3D 4_664 0.88 2.07 2.943(8) 170 y
N1E H1E O3D 1_554 0.91 1.86 2.739(8) 161 y
N1E H2E O2D 4_664 0.91 1.95 2.718(8) 141 y
N1E H3E O1F 1_554 0.91 1.88 2.775(8) 166 y
N2E H4E O3C 1_554 0.88 2.02 2.887(8) 168 y
N1F H1F O3E 1_555 0.91 1.84 2.676(8) 152 y
N1F H2F O2C 1_555 0.91 1.87 2.750(8) 161 y
N1F H3F O1D 1_555 0.91 1.94 2.747(7) 146 y
N2F H4F O2G 1_554 0.88 2.00 2.794(8) 150 y
N1G H1G O3G 2_664 0.91 1.80 2.693(8) 165 y
N1G H2G O2F 2_665 0.91 1.96 2.846(8) 165 y
N1G H3G O1G 3_564 0.91 1.88 2.741(7) 156 y
N2G H4G O2F 1_555 0.88 1.92 2.761(8) 161 y

loop_
_geom_torsion_atom_site_label_1
_geom_torsion_atom_site_label_2
_geom_torsion_atom_site_label_3
_geom_torsion_atom_site_label_4
_geom_torsion
N1A C11A C21A C31A 65.8(16)
C5A C11A C21A C31A -51.2(16)
C11A C21A C31A S11A -175.6(16)
C21A C31A S11A C41A 154(2)
C22A C32A S12A C42A 121(5)
C23A C33A S13A C43A -162(3)
C24A C34A S14A C44A 166(4)
C25A C35A S15A C45A 178(8)
C6A N2A C5A O1A -1.3(10)
C6A N2A C5A C11A 175.5(5)
N1A C11A C5A O1A -21.3(8)
C21A C11A C5A O1A 95.6(7)
N1A C11A C5A N2A 161.7(5)
C21A C11A C5A N2A -81.3(7)
C5A N2A C6A C8A -151.7(6)
C5A N2A C6A C7A 84.4(8)
N2A C6A C8A O2A -16.8(10)
C7A C6A C8A O2A 107.4(8)
N2A C6A C8A O3A 163.6(6)
C7A C6A C8A O3A -72.2(9)
N1B C1B C2B C3B -52.0(9)
C5B C1B C2B C3B -169.0(6)
C1B C2B C3B S1B -54.3(9)
C2B C3B S1B C4B -72.8(7)
N1B C1B C5B O1B -25.6(9)
C2B C1B C5B O1B 95.1(9)
N1B C1B C5B N2B 158.0(7)
C2B C1B C5B N2B -81.4(9)
O1B C5B N2B C6B -7.1(13)
C1B C5B N2B C6B 169.2(8)
C5B N2B C6B C8B -154.9(9)
C5B N2B C6B C7B 88.2(11)
N2B C6B C8B O2B -15.3(16)
C7B C6B C8B O2B 101.3(11)
N2B C6B C8B O3B 157.5(9)
C7B C6B C8B O3B -86.0(12)
N1C C1C C2C C3C -63.5(9)
C5C C1C C2C C3C 178.7(6)
C1C C2C C3C S1C 178.4(5)
C4C S1C C3C C2C -76.0(7)
C6C N2C C5C O1C -6.9(12)
C6C N2C C5C C1C 168.5(6)
N1C C1C C5C O1C -40.6(10)
C2C C1C C5C O1C 78.9(9)
N1C C1C C5C N2C 143.7(7)
C2C C1C C5C N2C -96.8(8)
C5C N2C C6C C7C 120.5(8)
C5C N2C C6C C8C -117.2(8)
N2C C6C C8C O3C 128.9(7)
C7C C6C C8C O3C -110.0(8)
N2C C6C C8C O2C -54.5(9)
C7C C6C C8C O2C 66.7(9)
N1D C1D C2D C3D -77.0(8)
C5D C1D C2D C3D 161.1(6)
C1D C2D C3D S1D -169.0(5)
C4D S1D C3D C2D 177.5(6)
C6D N2D C5D O1D -1.9(10)
C6D N2D C5D C1D -179.8(6)
N1D C1D C5D O1D -9.4(8)
C2D C1D C5D O1D 116.2(7)
N1D C1D C5D N2D 168.5(6)
C2D C1D C5D N2D -65.8(8)
C5D N2D C6D C7D 88.7(8)
C5D N2D C6D C8D -148.4(6)
N2D C6D C8D O2D -29.5(9)
C7D C6D C8D O2D 94.5(8)
N2D C6D C8D O3D 153.6(6)
C7D C6D C8D O3D -82.4(8)
N1E C1E C2E C3E -67.8(8)
C5E C1E C2E C3E 173.7(6)
C1E C2E C3E S1E -175.9(5)
C4E S1E C3E C2E -74.7(7)
C6E N2E C5E O1E -5.8(12)
C6E N2E C5E C1E 172.0(6)
N1E C1E C5E O1E -33.5(10)
C2E C1E C5E O1E 86.8(8)
N1E C1E C5E N2E 148.5(6)
C2E C1E C5E N2E -91.1(8)
C5E N2E C6E C7E 120.1(7)
C5E N2E C6E C8E -118.4(7)
N2E C6E C8E O2E -59.7(9)
C7E C6E C8E O2E 61.7(9)
N2E C6E C8E O3E 122.7(7)
C7E C6E C8E O3E -115.9(8)
N1F C1F C2F C3F -48.5(9)
C5F C1F C2F C3F -166.8(6)
C1F C2F C3F S1F -55.6(8)
C4F S1F C3F C2F -69.8(6)
C6F N2F C5F O1F 4.2(11)
C6F N2F C5F C1F -177.8(6)
N1F C1F C5F O1F -51.8(9)
C2F C1F C5F O1F 69.3(8)
N1F C1F C5F N2F 130.1(7)
C2F C1F C5F N2F -108.9(8)
C5F N2F C6F C8F -79.7(8)
C5F N2F C6F C7F 158.6(7)
N2F C6F C8F O3F 148.8(6)
C7F C6F C8F O3F -89.3(8)
N2F C6F C8F O2F -32.5(9)
C7F C6F C8F O2F 89.4(8)
N1G C1G C2G C3G -177.8(6)
C5G C1G C2G C3G 62.7(8)
C1G C2G C3G S1G -173.6(6)
C4G S1G C3G C2G -65.5(7)
C6G N2G C5G O1G -0.9(11)
C6G N2G C5G C1G 173.7(6)
N1G C1G C5G O1G -54.2(9)
C2G C1G C5G O1G 64.5(8)
N1G C1G C5G N2G 131.0(7)
C2G C1G C5G N2G -110.3(7)
C5G N2G C6G C8G -63.6(8)
C5G N2G C6G C7G 176.7(6)
N2G C6G C8G O3G 141.2(6)
C7G C6G C8G O3G -97.9(7)
N2G C6G C8G O2G -41.9(8)
C7G C6G C8G O2G 79.1(8)
